data_2006023
loop_
_publ_author_name
'Yakubovich, O. V.'
'Karimova, O. V.'
'Mel'nikov, O. K.'

_publ_section_title
;
 The Mixed Anionic Framework in the Structure of Na~2~{MnF[PO~4~]}
;
_journal_issue 4
_journal_name_full 'Acta Crystallographica Section C'
_journal_page_first 395
_journal_page_last 397
_journal_paper_doi 10.1107/S0108270196014102
_journal_volume 53
_journal_year 1997
_chemical_formula_iupac 'Na2 {Mn F [P O4]}'
_chemical_formula_structural Na2{MnF[PO4]}
_chemical_formula_sum 'F Mn Na2 O4 P'
_chemical_formula_weight 214.89
_chemical_name_systematic
;
 sodium manganese fluoride phosphate
;
_space_group_IT_number 14
_symmetry_cell_setting monoclinic
_symmetry_space_group_name_Hall '-P 2yn'
_symmetry_space_group_name_H-M 'P 1 21/n 1'
_audit_creation_method SHELXL
_cell_angle_alpha 90.00
_cell_angle_beta 119.67(3)
_cell_angle_gamma 90.00
_cell_formula_units_Z 8
_cell_length_a 13.683(3)
_cell_length_b 5.3170(10)
_cell_length_c 13.717(3)
_cell_measurement_reflns_used 15
_cell_measurement_temperature 293(2)
_cell_measurement_theta_max 25
_cell_measurement_theta_min 10
_cell_volume 867.1(4)
_computing_cell_refinement 'P\=1 Syntex software'
_computing_data_collection 'P\=1 Syntex software'
_computing_data_reduction 'P\=1 Syntex software'
_computing_molecular_graphics 'STRUPLO84 (Fischer, 1985), TROMLEU (Le Lirzin, Gravereau & Larroche, 1991)'
_computing_publication_material SHELXL93
_computing_structure_refinement 'SHELXL93 (Sheldrick, 1993)'
_computing_structure_solution 'DIRDIF (Beurskens et al., 1994)'
_diffrn_ambient_temperature 293(2)
_diffrn_measurement_device 'Syntex P\=1 diffractometer'
_diffrn_measurement_method '2\q--\q scans'
_diffrn_radiation_monochromator graphite
_diffrn_radiation_source 'fine-focus sealed tube'
_diffrn_radiation_type MoK\a
_diffrn_radiation_wavelength 0.71069
_diffrn_reflns_av_R_equivalents 0.0301
_diffrn_reflns_av_sigmaI/netI 0.0423
_diffrn_reflns_limit_h_max 23
_diffrn_reflns_limit_h_min -27
_diffrn_reflns_limit_k_max 11
_diffrn_reflns_limit_k_min -11
_diffrn_reflns_limit_l_max 26
_diffrn_reflns_limit_l_min 0
_diffrn_reflns_number 4888
_diffrn_reflns_theta_max 48.78
_diffrn_reflns_theta_min 1.72
_diffrn_standards_decay_% 0
_diffrn_standards_interval_count 50
_diffrn_standards_number 1
_exptl_absorpt_coefficient_mu 3.546
_exptl_absorpt_correction_T_max 0.753
_exptl_absorpt_correction_T_min 0.691
_exptl_absorpt_correction_type 'empirical \y scans (North, Phillips & Mathews, 1968)'
_exptl_absorpt_process_details
;
from \y-scan survey of 9 reflections (North, 1968)
;
_exptl_crystal_colour colourless
_exptl_crystal_density_diffrn 3.292
_exptl_crystal_density_meas ?
_exptl_crystal_description plate
_exptl_crystal_F_000 824
_exptl_crystal_size_max 0.4
_exptl_crystal_size_mid 0.2
_exptl_crystal_size_min 0.08
_refine_diff_density_max 0.905
_refine_diff_density_min -1.102
_refine_ls_extinction_coef 0.0138(5)
_refine_ls_extinction_method SHELXL
_refine_ls_goodness_of_fit_all 1.292
_refine_ls_goodness_of_fit_obs 1.293
_refine_ls_matrix_type full
_refine_ls_number_parameters 164
_refine_ls_number_reflns 2862
_refine_ls_number_restraints 0
_refine_ls_restrained_S_all 1.292
_refine_ls_restrained_S_obs 1.293
_refine_ls_R_factor_all 0.0370
_refine_ls_R_factor_obs 0.0367
_refine_ls_shift/esd_max 0.001
_refine_ls_shift/esd_mean 0.000
_refine_ls_structure_factor_coef Fsqd
_refine_ls_weighting_details 'w = 1/[\s^2^(Fo^2^)+(0.0316P)^2^+1.8351P] where P=(Fo^2^+2Fc^2^)/3'
_refine_ls_weighting_scheme calc
_refine_ls_wR_factor_all 0.0974
_refine_ls_wR_factor_obs 0.0972
_reflns_number_observed 2849
_reflns_number_total 2862
_reflns_observed_criterion >2sigma(I)
_cod_data_source_file ab1400.cif
_cod_data_source_block f
_cod_depositor_comments
;
The following automatic conversions were performed:

'_exptl_crystal_density_meas' value 'not measured' was changed to '?'
- the value is perceived as not measured.

Automatic conversion script
Id: cif_fix_values 3008 2015-01-20 13:52:24Z robertas 

The following automatic conversions were performed:

'_refine_ls_weighting_scheme' value 'calc w =
1/[\s^2^(Fo^2^)+(0.0316P)^2^+1.8351P] where P=(Fo^2^+2Fc^2^)/3' was
changed to 'calc'. New tag '_refine_ls_weighting_details' was
created. The value of the new tag was set to 'w =
1/[\s^2^(Fo^2^)+(0.0316P)^2^+1.8351P] where P=(Fo^2^+2Fc^2^)/3'.

Automatic conversion script
Id: cif_fix_values 3143 2015-03-26 13:38:13Z robertas 
;
_cod_original_cell_volume 867.1(3)
_cod_original_sg_symbol_H-M 'P 21/n'
_cod_database_code 2006023

loop_
_symmetry_equiv_pos_as_xyz
'x, y, z'
'-x+1/2, y+1/2, -z+1/2'
'-x, -y, -z'
'x-1/2, -y-1/2, z-1/2'

loop_
_atom_site_aniso_label
_atom_site_aniso_U_11
_atom_site_aniso_U_12
_atom_site_aniso_U_13
_atom_site_aniso_U_22
_atom_site_aniso_U_23
_atom_site_aniso_U_33
Mn1 0.0076(2) 0.0005(2) 0.0035(2) 0.0088(2) 0.0003(2) 0.0076(2)
Mn2 0.0077(2) -0.0003(2) 0.0036(2) 0.0081(2) -0.0002(2) 0.0076(2)
P1 0.0057(3) 0.0006(3) 0.0028(3) 0.0081(3) -0.0001(3) 0.0057(3)
P2 0.0056(3) 0.0002(3) 0.0023(3) 0.0060(3) -0.0003(3) 0.0054(3)
Na1 0.0112(6) -0.0008(6) 0.0049(5) 0.0142(8) -0.0017(6) 0.0125(6)
Na2 0.0118(6) -0.0015(6) 0.0053(5) 0.0169(9) -0.0006(6) 0.0117(6)
Na3 0.0116(6) 0.0019(6) 0.0060(6) 0.0168(8) 0.0022(6) 0.0117(6)
Na4 0.0123(7) 0.0009(6) 0.0056(6) 0.0152(8) -0.0011(6) 0.0116(6)
F1 0.0103(10) -0.0006(7) 0.0049(9) 0.0087(9) -0.0011(7) 0.0112(11)
F2 0.0104(11) 0.0024(7) 0.0043(9) 0.0096(10) 0.0007(7) 0.0105(9)
O1 0.0112(11) 0.0013(8) 0.0015(9) 0.0105(10) 0.0024(8) 0.0074(10)
O2 0.0118(10) -0.0019(10) 0.0045(8) 0.0198(12) -0.0029(10) 0.0070(9)
O3 0.0073(10) 0.0023(8) 0.0023(9) 0.0110(11) 0.0018(8) 0.0112(11)
O4 0.0145(11) -0.0006(9) 0.0046(9) 0.0073(10) -0.0001(8) 0.0106(11)
O5 0.0059(9) -0.0024(9) 0.0035(8) 0.0163(12) -0.0027(9) 0.0122(10)
O6 0.0110(9) -0.0008(10) 0.0065(8) 0.0198(12) -0.0025(10) 0.0092(9)
O7 0.0106(10) -0.0005(8) 0.0047(9) 0.0062(10) -0.0004(9) 0.0157(12)
O8 0.0088(9) -0.0012(10) 0.0061(8) 0.0197(12) 0.0019(10) 0.0103(9)

loop_
_atom_site_label
_atom_site_occupancy
_atom_site_fract_x
_atom_site_fract_y
_atom_site_fract_z
_atom_site_U_iso_or_equiv
_atom_site_thermal_displace_type
_atom_site_calc_flag
_atom_site_type_symbol
Mn1 1 0.10056(4) 0.27224(12) 0.67666(4) 0.00810(10) Uani d Mn
Mn2 1 0.32315(4) 0.22901(11) 0.39959(4) 0.00788(10) Uani d Mn
P1 1 0.07734(7) 0.2144(2) 0.41529(7) 0.00647(14) Uani d P
P2 1 0.41447(7) 0.7165(2) 0.57665(7) 0.00584(13) Uani d P
Na1 1 0.58666(14) 0.2383(3) 0.66650(14) 0.0130(3) Uani d Na
Na2 1 0.16698(14) 0.7438(4) 0.58675(14) 0.0137(3) Uani d Na
Na3 1 0.32928(13) 0.2414(3) 0.66320(13) 0.0133(3) Uani d Na
Na4 1 0.16264(13) 0.7370(3) 0.32809(13) 0.0132(3) Uani d Na
F1 1 0.2365(2) -0.0004(4) 0.2368(2) 0.0102(4) Uani d F
F2 1 0.2341(2) -0.0016(4) 0.7414(2) 0.0105(4) Uani d F
O1 1 0.3472(2) 0.8535(5) 0.4638(2) 0.0111(5) Uani d O
O2 1 0.1372(2) 0.2855(6) 0.5399(2) 0.0129(4) Uani d O
O3 1 -0.0350(2) 0.3534(5) 0.3510(2) 0.0108(4) Uani d O
O4 1 0.4069(2) 0.4283(5) 0.5558(2) 0.0115(5) Uani d O
O5 1 0.5385(2) 0.7981(6) 0.6348(2) 0.0119(5) Uani d O
O6 1 0.3636(2) 0.7786(6) 0.6517(2) 0.0127(4) Uani d O
O7 1 0.0552(2) -0.0739(5) 0.4037(2) 0.0116(5) Uani d O
O8 1 0.1523(2) 0.2799(6) 0.3648(2) 0.0123(4) Uani d O

loop_
_atom_type_symbol
_atom_type_description
_atom_type_scat_dispersion_real
_atom_type_scat_dispersion_imag
_atom_type_scat_source
O O 0.0106 0.0060 'International Tables Vol C Tables 4.2.6.8 and 6.1.1.4'
F F 0.0171 0.0103 'International Tables Vol C Tables 4.2.6.8 and 6.1.1.4'
Na Na 0.0362 0.0249 'International Tables Vol C Tables 4.2.6.8 and 6.1.1.4'
P P 0.1023 0.0942 'International Tables Vol C Tables 4.2.6.8 and 6.1.1.4'
Mn Mn 0.3368 0.7283 'International Tables Vol C Tables 4.2.6.8 and 6.1.1.4'

loop_
_geom_angle_atom_site_label_1
_geom_angle_atom_site_label_2
_geom_angle_atom_site_label_3
_geom_angle_site_symmetry_1
_geom_angle_site_symmetry_3
_geom_angle
_geom_angle_publ_flag
O7 Mn1 O3 3_556 3_566 98.31(10) no
O7 Mn1 F2 3_556 . 107.80(10) no
O3 Mn1 F2 3_566 . 153.88(10) no
O7 Mn1 O6 3_556 2_546 101.61(11) no
O3 Mn1 O6 3_566 2_546 91.59(11) no
F2 Mn1 O6 . 2_546 82.66(11) no
O7 Mn1 O2 3_556 . 99.72(11) no
O3 Mn1 O2 3_566 . 94.17(12) no
F2 Mn1 O2 . . 82.33(11) no
O6 Mn1 O2 2_546 . 156.84(10) no
O7 Mn1 F2 3_556 2_556 177.84(10) no
O3 Mn1 F2 3_566 2_556 79.93(9) no
F2 Mn1 F2 . 2_556 73.98(3) no
O6 Mn1 F2 2_546 2_556 79.73(10) no
O2 Mn1 F2 . 2_556 79.22(10) no
O7 Mn1 Na2 3_556 . 127.24(8) ?
O3 Mn1 Na2 3_566 . 50.27(8) ?
F2 Mn1 Na2 . . 110.64(7) ?
O6 Mn1 Na2 2_546 . 117.77(9) ?
O2 Mn1 Na2 . . 52.78(9) ?
F2 Mn1 Na2 2_556 . 50.64(7) ?
O7 Mn1 Na3 3_556 2_556 129.45(9) ?
O3 Mn1 Na3 3_566 2_556 48.82(8) ?
F2 Mn1 Na3 . 2_556 110.17(7) ?
O6 Mn1 Na3 2_546 2_556 53.02(9) ?
O2 Mn1 Na3 . 2_556 117.19(9) ?
F2 Mn1 Na3 2_556 2_556 50.11(7) ?
Na2 Mn1 Na3 . 2_556 65.84(5) ?
O7 Mn1 Na3 3_556 . 133.99(9) ?
O3 Mn1 Na3 3_566 . 111.74(8) ?
F2 Mn1 Na3 . . 48.79(7) ?
O6 Mn1 Na3 2_546 . 111.14(8) ?
O2 Mn1 Na3 . . 46.10(8) ?
F2 Mn1 Na3 2_556 . 46.29(7) ?
Na2 Mn1 Na3 . . 62.50(5) ?
Na3 Mn1 Na3 2_556 . 96.36(5) ?
O7 Mn1 Na2 3_556 2_546 136.98(9) ?
O3 Mn1 Na2 3_566 2_546 109.84(8) ?
F2 Mn1 Na2 . 2_546 48.87(7) ?
O6 Mn1 Na2 2_546 2_546 47.57(8) ?
O2 Mn1 Na2 . 2_546 109.61(8) ?
F2 Mn1 Na2 2_556 2_546 45.12(7) ?
Na2 Mn1 Na2 . 2_546 95.73(5) ?
Na3 Mn1 Na2 2_556 2_546 61.79(5) ?
Na3 Mn1 Na2 . 2_546 63.59(5) ?
O7 Mn1 Na2 3_556 1_545 77.28(8) ?
O3 Mn1 Na2 3_566 1_545 151.25(8) ?
F2 Mn1 Na2 . 1_545 42.26(7) ?
O6 Mn1 Na2 2_546 1_545 117.16(9) ?
O2 Mn1 Na2 . 1_545 59.39(9) ?
F2 Mn1 Na2 2_556 1_545 103.65(7) ?
Na2 Mn1 Na2 . 1_545 109.95(5) ?
Na3 Mn1 Na2 2_556 1_545 150.83(5) ?
Na3 Mn1 Na2 . 1_545 59.47(4) ?
Na2 Mn1 Na2 2_546 1_545 91.08(5) ?
O7 Mn1 Na3 3_556 2_546 79.30(8) ?
O3 Mn1 Na3 3_566 2_546 147.60(8) ?
F2 Mn1 Na3 . 2_546 42.60(7) ?
O6 Mn1 Na3 2_546 2_546 57.98(9) ?
O2 Mn1 Na3 . 2_546 118.16(9) ?
F2 Mn1 Na3 2_556 2_546 102.86(7) ?
Na2 Mn1 Na3 . 2_546 151.08(5) ?
Na3 Mn1 Na3 2_556 2_546 108.39(5) ?
Na3 Mn1 Na3 . 2_546 91.32(5) ?
Na2 Mn1 Na3 2_546 2_546 59.42(5) ?
Na2 Mn1 Na3 1_545 2_546 60.30(4) ?
O1 Mn2 O4 1_545 . 98.77(10) no
O1 Mn2 O8 1_545 . 97.86(11) no
O4 Mn2 O8 . . 98.26(11) no
O1 Mn2 O5 1_545 3_666 93.14(11) no
O4 Mn2 O5 . 3_666 99.08(11) no
O8 Mn2 O5 . 3_666 157.76(10) no
O1 Mn2 F1 1_545 2 152.54(10) no
O4 Mn2 F1 . 2 108.67(10) no
O8 Mn2 F1 . 2 79.77(10) no
O5 Mn2 F1 3_666 2 81.56(10) no
O1 Mn2 F1 1_545 . 78.75(9) no
O4 Mn2 F1 . . 177.49(10) no
O8 Mn2 F1 . . 82.53(10) no
O5 Mn2 F1 3_666 . 80.74(10) no
F1 Mn2 F1 2 . 73.81(3) no
O1 Mn2 Na1 1_545 3_656 51.04(8) ?
O4 Mn2 Na1 . 3_656 126.49(8) ?
O8 Mn2 Na1 . 3_656 125.42(9) ?
O5 Mn2 Na1 3_666 3_656 50.76(8) ?
F1 Mn2 Na1 2 3_656 108.24(7) ?
F1 Mn2 Na1 . 3_656 51.55(7) ?
O1 Mn2 Na4 1_545 2_545 109.90(8) ?
O4 Mn2 Na4 . 2_545 134.66(8) ?
O8 Mn2 Na4 . 2_545 111.22(8) ?
O5 Mn2 Na4 3_666 2_545 46.61(8) ?
F1 Mn2 Na4 2 2_545 48.29(7) ?
F1 Mn2 Na4 . 2_545 46.66(7) ?
Na1 Mn2 Na4 3_656 2_545 60.27(5) ?
O1 Mn2 Na1 1_545 4_565 109.35(8) ?
O4 Mn2 Na1 . 4_565 137.64(9) ?
O8 Mn2 Na1 . 4_565 48.03(8) ?
O5 Mn2 Na1 3_666 4_565 109.99(8) ?
F1 Mn2 Na1 2 4_565 49.35(7) ?
F1 Mn2 Na1 . 4_565 44.33(6) ?
Na1 Mn2 Na1 3_656 4_565 95.86(5) ?
Na4 Mn2 Na1 2_545 4_565 63.43(5) ?
O1 Mn2 Na4 1_545 1_545 46.73(8) ?
O4 Mn2 Na4 . 1_545 130.44(8) ?
O8 Mn2 Na4 . 1_545 62.40(9) ?
O5 Mn2 Na4 3_666 1_545 114.46(8) ?
F1 Mn2 Na4 2 1_545 111.38(7) ?
F1 Mn2 Na4 . 1_545 47.90(7) ?
Na1 Mn2 Na4 3_656 1_545 64.72(5) ?
Na4 Mn2 Na4 2_545 1_545 94.26(5) ?
Na1 Mn2 Na4 4_565 1_545 63.13(5) ?
O1 Mn2 Na4 1_545 . 145.83(8) ?
O4 Mn2 Na4 . . 80.83(8) ?
O8 Mn2 Na4 . . 49.07(9) ?
O5 Mn2 Na4 3_666 . 120.80(9) ?
F1 Mn2 Na4 2 . 45.02(7) ?
F1 Mn2 Na4 . . 101.43(7) ?
Na1 Mn2 Na4 3_656 . 150.32(5) ?
Na4 Mn2 Na4 2_545 . 92.96(5) ?
Na1 Mn2 Na4 4_565 . 58.07(5) ?
Na4 Mn2 Na4 1_545 . 108.57(5) ?
O1 Mn2 Na1 1_545 3_666 152.60(8) ?
O4 Mn2 Na1 . 3_666 76.63(8) ?
O8 Mn2 Na1 . 3_666 109.51(9) ?
O5 Mn2 Na1 3_666 3_666 61.63(8) ?
F1 Mn2 Na1 2 3_666 41.19(7) ?
F1 Mn2 Na1 . 3_666 105.38(7) ?
Na1 Mn2 Na1 3_656 3_666 109.95(5) ?
Na4 Mn2 Na1 2_545 3_666 61.65(4) ?
Na1 Mn2 Na1 4_565 3_666 90.53(5) ?
Na4 Mn2 Na1 1_545 3_666 151.20(5) ?
Na4 Mn2 Na1 . 3_666 60.95(4) ?
O3 P1 O2 . . 110.7(2) no
O3 P1 O8 . . 109.6(2) no
O2 P1 O8 . . 109.9(2) no
O3 P1 O7 . . 109.1(2) no
O2 P1 O7 . . 109.0(2) no
O8 P1 O7 . . 108.5(2) no
O3 P1 Na2 . 1_545 134.75(12) ?
O2 P1 Na2 . 1_545 65.05(13) ?
O8 P1 Na2 . 1_545 113.99(12) ?
O7 P1 Na2 . 1_545 45.22(11) ?
O3 P1 Na4 . 1_545 127.18(12) ?
O2 P1 Na4 . 1_545 120.68(13) ?
O8 P1 Na4 . 1_545 64.55(13) ?
O7 P1 Na4 . 1_545 44.10(11) ?
Na2 P1 Na4 1_545 1_545 65.67(5) ?
O3 P1 Na2 . 3_566 41.16(11) ?
O2 P1 Na2 . 3_566 88.47(11) ?
O8 P1 Na2 . 3_566 150.64(12) ?
O7 P1 Na2 . 3_566 85.47(11) ?
Na2 P1 Na2 1_545 3_566 94.32(5) ?
Na4 P1 Na2 1_545 3_566 126.02(5) ?
O3 P1 Na3 . . 141.02(12) ?
O2 P1 Na3 . . 33.63(11) ?
O8 P1 Na3 . . 82.56(10) ?
O7 P1 Na3 . . 101.00(11) ?
Na2 P1 Na3 1_545 . 58.66(5) ?
Na4 P1 Na3 1_545 . 91.69(5) ?
Na2 P1 Na3 3_566 . 120.96(5) ?
O3 P1 Na4 . . 80.05(12) ?
O2 P1 Na4 . . 95.88(13) ?
O8 P1 Na4 . . 40.92(13) ?
O7 P1 Na4 . . 147.23(12) ?
Na2 P1 Na4 1_545 . 143.57(5) ?
Na4 P1 Na4 1_545 . 104.84(5) ?
Na2 P1 Na4 3_566 . 116.95(5) ?
Na3 P1 Na4 . . 87.92(5) ?
O3 P1 Na3 . 4_565 35.03(11) ?
O2 P1 Na3 . 4_565 144.92(12) ?
O8 P1 Na3 . 4_565 94.46(11) ?
O7 P1 Na3 . 4_565 85.39(11) ?
Na2 P1 Na3 1_545 4_565 127.78(5) ?
Na4 P1 Na3 1_545 4_565 92.21(5) ?
Na2 P1 Na3 3_566 4_565 60.18(5) ?
Na3 P1 Na3 . 4_565 173.52(4) ?
Na4 P1 Na3 . 4_565 86.08(5) ?
O6 P2 O1 . . 109.2(2) no
O6 P2 O5 . . 109.9(2) no
O1 P2 O5 . . 110.2(2) no
O6 P2 O4 . . 108.9(2) no
O1 P2 O4 . . 109.3(2) no
O5 P2 O4 . . 109.3(2) no
O6 P2 Na3 . . 63.79(13) ?
O1 P2 Na3 . . 126.37(12) ?
O5 P2 Na3 . . 122.29(12) ?
O4 P2 Na3 . . 45.23(11) ?
O6 P2 Na1 . . 113.32(12) ?
O1 P2 Na1 . . 135.22(12) ?
O5 P2 Na1 . . 67.61(12) ?
O4 P2 Na1 . . 43.19(11) ?
Na3 P2 Na1 . . 65.06(5) ?
O6 P2 Na1 . 3_666 150.99(12) ?
O1 P2 Na1 . 3_666 41.87(11) ?
O5 P2 Na1 . 3_666 87.48(12) ?
O4 P2 Na1 . 3_666 85.41(11) ?
Na3 P2 Na1 . 3_666 126.69(5) ?
Na1 P2 Na1 . 3_666 94.53(5) ?
O6 P2 Na4 . . 95.37(11) ?
O1 P2 Na4 . . 35.09(11) ?
O5 P2 Na4 . . 144.14(12) ?
O4 P2 Na4 . . 84.61(11) ?
Na3 P2 Na4 . . 91.28(5) ?
Na1 P2 Na4 . . 125.41(5) ?
Na1 P2 Na4 3_666 . 60.08(5) ?
O6 P2 Na4 . 4_676 82.10(11) ?
O1 P2 Na4 . 4_676 140.84(12) ?
O5 P2 Na4 . 4_676 34.25(11) ?
O4 P2 Na4 . 4_676 101.42(11) ?
Na3 P2 Na4 . 4_676 92.53(5) ?
Na1 P2 Na4 . 4_676 60.60(5) ?
Na1 P2 Na4 3_666 4_676 120.64(5) ?
Na4 P2 Na4 . 4_676 173.93(4) ?
O6 P2 Na1 . 1_565 92.48(12) ?
O1 P2 Na1 . 1_565 86.63(12) ?
O5 P2 Na1 . 1_565 37.26(12) ?
O4 P2 Na1 . 1_565 146.22(12) ?
Na3 P2 Na1 . 1_565 143.27(5) ?
Na1 P2 Na1 . 1_565 104.71(6) ?
Na1 P2 Na1 3_666 1_565 87.91(5) ?
Na4 P2 Na1 . 1_565 119.98(5) ?
Na4 P2 Na1 4_676 1_565 54.87(4) ?
O6 P2 Na3 . 1_565 41.78(13) ?
O1 P2 Na3 . 1_565 80.05(12) ?
O5 P2 Na3 . 1_565 93.84(12) ?
O4 P2 Na3 . 1_565 149.07(12) ?
Na3 P2 Na3 . 1_565 105.07(5) ?
Na1 P2 Na3 . 1_565 143.40(5) ?
Na1 P2 Na3 3_666 1_565 116.74(5) ?
Na4 P2 Na3 . 1_565 88.41(5) ?
Na4 P2 Na3 4_676 1_565 86.04(5) ?
Na1 P2 Na3 1_565 1_565 60.93(4) ?
F1 Na1 O4 4_666 . 116.23(11) ?
F1 Na1 O8 4_666 4_666 77.93(11) ?
O4 Na1 O8 . 4_666 115.28(11) ?
F1 Na1 O5 4_666 1_545 141.61(11) ?
O4 Na1 O5 . 1_545 101.12(11) ?
O8 Na1 O5 4_666 1_545 94.61(12) ?
F1 Na1 O1 4_666 3_666 81.22(11) ?
O4 Na1 O1 . 3_666 105.08(11) ?
O8 Na1 O1 4_666 3_666 139.45(11) ?
O5 Na1 O1 1_545 3_666 80.80(11) ?
F1 Na1 F1 4_666 3_656 69.18(5) ?
O4 Na1 F1 . 3_656 172.90(11) ?
O8 Na1 F1 4_666 3_656 69.65(10) ?
O5 Na1 F1 1_545 3_656 72.91(9) ?
O1 Na1 F1 3_666 3_656 70.53(10) ?
F1 Na1 Mn2 4_666 3_656 102.13(8) ?
O4 Na1 Mn2 . 3_656 126.00(9) ?
O8 Na1 Mn2 4_666 3_656 108.55(10) ?
O5 Na1 Mn2 1_545 3_656 44.20(7) ?
O1 Na1 Mn2 3_666 3_656 43.48(7) ?
F1 Na1 Mn2 3_656 3_656 46.98(6) ?
F1 Na1 Na4 4_666 4_666 106.15(9) ?
O4 Na1 Na4 . 4_666 131.29(10) ?
O8 Na1 Na4 4_666 4_666 50.93(9) ?
O5 Na1 Na4 1_545 4_666 47.15(8) ?
O1 Na1 Na4 3_666 4_666 104.02(9) ?
F1 Na1 Na4 3_656 4_666 47.10(7) ?
Mn2 Na1 Na4 3_656 4_666 61.76(5) ?
F1 Na1 Mn2 4_666 4_666 45.11(7) ?
O4 Na1 Mn2 . 4_666 144.91(10) ?
O8 Na1 Mn2 4_666 4_666 41.83(7) ?
O5 Na1 Mn2 1_545 4_666 106.29(8) ?
O1 Na1 Mn2 3_666 4_666 100.60(8) ?
F1 Na1 Mn2 3_656 4_666 42.15(6) ?
Mn2 Na1 Mn2 3_656 4_666 89.08(5) ?
Na4 Na1 Mn2 4_666 4_666 62.09(5) ?
F1 Na1 P2 4_666 . 90.77(8) ?
O4 Na1 P2 . . 26.48(7) ?
O8 Na1 P2 4_666 . 104.69(9) ?
O5 Na1 P2 1_545 . 127.28(9) ?
O1 Na1 P2 3_666 . 110.00(9) ?
F1 Na1 P2 3_656 . 159.80(9) ?
Mn2 Na1 P2 3_656 . 146.14(6) ?
Na4 Na1 P2 4_666 . 143.93(7) ?
Mn2 Na1 P2 4_666 . 120.84(6) ?
F1 Na1 P2 4_666 3_666 86.34(8) ?
O4 Na1 P2 . 3_666 80.78(9) ?
O8 Na1 P2 4_666 3_666 161.25(9) ?
O5 Na1 P2 1_545 3_666 91.39(8) ?
O1 Na1 P2 3_666 3_666 25.08(6) ?
F1 Na1 P2 3_656 3_666 95.34(8) ?
Mn2 Na1 P2 3_656 3_666 64.62(4) ?
Na4 Na1 P2 4_666 3_666 126.35(7) ?
Mn2 Na1 P2 4_666 3_666 119.42(6) ?
P2 Na1 P2 . 3_666 85.47(5) ?
F1 Na1 Mn2 4_666 3_666 39.24(6) ?
O4 Na1 Mn2 . 3_666 82.68(8) ?
O8 Na1 Mn2 4_666 3_666 110.76(10) ?
O5 Na1 Mn2 1_545 3_666 150.05(9) ?
O1 Na1 Mn2 3_666 3_666 69.62(8) ?
F1 Na1 Mn2 3_656 3_666 100.55(7) ?
Mn2 Na1 Mn2 3_656 3_666 109.95(5) ?
Na4 Na1 Mn2 4_666 3_666 144.57(7) ?
Mn2 Na1 Mn2 4_666 3_666 84.31(4) ?
P2 Na1 Mn2 . 3_666 62.50(4) ?
P2 Na1 Mn2 3_666 3_666 59.61(4) ?
F2 Na2 O6 1_565 . 75.37(10) ?
F2 Na2 O7 1_565 1_565 119.02(12) ?
O6 Na2 O7 . 1_565 112.06(12) ?
F2 Na2 O3 1_565 3_566 79.94(10) ?
O6 Na2 O3 . 3_566 142.19(11) ?
O7 Na2 O3 1_565 3_566 104.84(11) ?
F2 Na2 F2 1_565 2_556 69.17(5) ?
O6 Na2 F2 . 2_556 72.31(10) ?
O7 Na2 F2 1_565 2_556 171.15(12) ?
O3 Na2 F2 3_566 2_556 72.34(10) ?
F2 Na2 O2 1_565 . 138.85(11) ?
O6 Na2 O2 . . 100.45(12) ?
O7 Na2 O2 1_565 . 100.73(11) ?
O3 Na2 O2 3_566 . 80.00(11) ?
F2 Na2 O2 2_556 . 70.63(9) ?
F2 Na2 O2 1_565 1_565 64.62(9) ?
O6 Na2 O2 . 1_565 90.82(11) ?
O7 Na2 O2 1_565 1_565 55.13(9) ?
O3 Na2 O2 3_566 1_565 103.97(10) ?
F2 Na2 O2 2_556 1_565 133.46(10) ?
O2 Na2 O2 . 1_565 155.85(12) ?
F2 Na2 Mn1 1_565 . 99.81(8) ?
O6 Na2 Mn1 . . 114.18(10) ?
O7 Na2 Mn1 1_565 . 125.26(9) ?
O3 Na2 Mn1 3_566 . 43.15(7) ?
F2 Na2 Mn1 2_556 . 47.03(6) ?
O2 Na2 Mn1 . . 43.67(7) ?
O2 Na2 Mn1 1_565 . 147.01(8) ?
F2 Na2 P1 1_565 1_565 92.88(8) ?
O6 Na2 P1 . 1_565 99.41(10) ?
O7 Na2 P1 1_565 1_565 27.34(7) ?
O3 Na2 P1 3_566 1_565 110.10(9) ?
F2 Na2 P1 2_556 1_565 161.47(9) ?
O2 Na2 P1 . 1_565 127.78(8) ?
O2 Na2 P1 1_565 1_565 28.28(5) ?
Mn1 Na2 P1 . 1_565 146.07(6) ?
F2 Na2 Mn1 1_565 2_556 45.47(6) ?
O6 Na2 Mn1 . 2_556 41.78(7) ?
O7 Na2 Mn1 1_565 2_556 146.16(10) ?
O3 Na2 Mn1 3_566 2_556 101.08(9) ?
F2 Na2 Mn1 2_556 2_556 41.77(6) ?
O2 Na2 Mn1 . 2_556 104.91(8) ?
O2 Na2 Mn1 1_565 2_556 97.74(7) ?
Mn1 Na2 Mn1 . 2_556 88.57(5) ?
P1 Na2 Mn1 1_565 2_556 121.66(6) ?
F2 Na2 Na3 1_565 1_565 47.84(8) ?
O6 Na2 Na3 . 1_565 50.01(9) ?
O7 Na2 Na3 1_565 1_565 89.35(9) ?
O3 Na2 Na3 3_566 1_565 124.70(10) ?
F2 Na2 Na3 2_556 1_565 99.15(8) ?
O2 Na2 Na3 . 1_565 150.17(9) ?
O2 Na2 Na3 1_565 1_565 43.61(7) ?
Mn1 Na2 Na3 . 1_565 143.74(7) ?
P1 Na2 Na3 1_565 1_565 63.92(6) ?
Mn1 Na2 Na3 2_556 1_565 57.76(4) ?
F2 Na2 Na3 1_565 . 106.63(9) ?
O6 Na2 Na3 . . 59.09(9) ?
O7 Na2 Na3 1_565 . 129.73(10) ?
O3 Na2 Na3 3_566 . 102.65(9) ?
F2 Na2 Na3 2_556 . 45.06(7) ?
O2 Na2 Na3 . . 44.80(7) ?
O2 Na2 Na3 1_565 . 149.72(9) ?
Mn1 Na2 Na3 . . 60.35(5) ?
P1 Na2 Na3 1_565 . 144.34(6) ?
Mn1 Na2 Na3 2_556 . 62.95(5) ?
Na3 Na2 Na3 1_565 . 108.03(7) ?
O2 Na3 F2 . 2_556 75.49(10) ?
O2 Na3 O3 . 4_666 143.83(12) ?
F2 Na3 O3 2_556 4_666 79.85(10) ?
O2 Na3 O4 . . 101.22(11) ?
F2 Na3 O4 2_556 . 119.88(11) ?
O3 Na3 O4 4_666 . 113.98(11) ?
O2 Na3 F2 . . 73.44(10) ?
F2 Na3 F2 2_556 . 68.58(5) ?
O3 Na3 F2 4_666 . 73.10(10) ?
O4 Na3 F2 . . 169.10(12) ?
O2 Na3 O6 . 1_545 103.34(12) ?
F2 Na3 O6 2_556 1_545 137.52(11) ?
O3 Na3 O6 4_666 1_545 77.89(10) ?
O4 Na3 O6 . 1_545 102.19(10) ?
F2 Na3 O6 . 1_545 70.51(9) ?
O2 Na3 O6 . . 90.95(11) ?
F2 Na3 O6 2_556 . 64.59(9) ?
O3 Na3 O6 4_666 . 101.95(10) ?
O4 Na3 O6 . . 55.39(9) ?
F2 Na3 O6 . . 132.99(10) ?
O6 Na3 O6 1_545 . 155.88(12) ?
O2 Na3 Mn1 . 2_546 115.58(10) ?
F2 Na3 Mn1 2_556 2_546 98.20(8) ?
O3 Na3 Mn1 4_666 2_546 42.84(7) ?
O4 Na3 Mn1 . 2_546 132.70(9) ?
F2 Na3 Mn1 . 2_546 46.71(6) ?
O6 Na3 Mn1 1_545 2_546 42.96(6) ?
O6 Na3 Mn1 . 2_546 144.55(8) ?
O2 Na3 Mn1 . . 42.18(7) ?
F2 Na3 Mn1 2_556 . 45.51(6) ?
O3 Na3 Mn1 4_666 . 102.07(9) ?
O4 Na3 Mn1 . . 138.18(9) ?
F2 Na3 Mn1 . . 41.84(6) ?
O6 Na3 Mn1 1_545 . 105.58(8) ?
O6 Na3 Mn1 . . 98.07(7) ?
Mn1 Na3 Mn1 2_546 . 88.26(5) ?
O2 Na3 P2 . . 97.87(10) ?
F2 Na3 P2 2_556 . 92.85(8) ?
O3 Na3 P2 4_666 . 109.50(9) ?
O4 Na3 P2 . . 27.14(7) ?
F2 Na3 P2 . . 160.80(9) ?
O6 Na3 P2 1_545 . 128.64(8) ?
O6 Na3 P2 . . 28.27(5) ?
Mn1 Na3 P2 2_546 . 146.41(6) ?
Mn1 Na3 P2 . . 121.04(6) ?
O2 Na3 Na2 . 1_545 60.40(9) ?
F2 Na3 Na2 2_556 1_545 105.73(8) ?
O3 Na3 Na2 4_666 1_545 102.64(9) ?
O4 Na3 Na2 . 1_545 124.76(9) ?
F2 Na3 Na2 . 1_545 44.35(7) ?
O6 Na3 Na2 1_545 1_545 46.40(7) ?
O6 Na3 Na2 . 1_545 151.31(9) ?
Mn1 Na3 Na2 2_546 1_545 60.45(5) ?
Mn1 Na3 Na2 . 1_545 62.39(5) ?
P2 Na3 Na2 . 1_545 145.24(6) ?
O2 Na3 Na2 . . 49.22(9) ?
F2 Na3 Na2 2_556 . 47.58(7) ?
O3 Na3 Na2 4_666 . 124.13(10) ?
O4 Na3 Na2 . . 84.43(9) ?
F2 Na3 Na2 . . 98.48(8) ?
O6 Na3 Na2 1_545 . 152.51(9) ?
O6 Na3 Na2 . . 44.69(7) ?
Mn1 Na3 Na2 2_546 . 142.20(6) ?
Mn1 Na3 Na2 . . 57.15(4) ?
P2 Na3 Na2 . . 63.89(5) ?
Na2 Na3 Na2 1_545 . 108.03(7) ?
O5 Na4 F1 4_575 2 76.19(10) ?
O5 Na4 O1 4_575 . 143.78(13) ?
F1 Na4 O1 2 . 80.79(10) ?
O5 Na4 O7 4_575 1_565 105.45(11) ?
F1 Na4 O7 2 1_565 172.13(12) ?
O1 Na4 O7 . 1_565 101.19(11) ?
O5 Na4 F1 4_575 1_565 73.34(10) ?
F1 Na4 F1 2 1_565 68.74(5) ?
O1 Na4 F1 . 1_565 72.40(10) ?
O7 Na4 F1 1_565 1_565 119.13(11) ?
O5 Na4 O8 4_575 . 93.94(11) ?
F1 Na4 O8 2 . 69.87(9) ?
O1 Na4 O8 . . 103.97(11) ?
O7 Na4 O8 1_565 . 102.27(11) ?
F1 Na4 O8 1_565 . 138.49(11) ?
O5 Na4 O8 4_575 1_565 101.65(11) ?
F1 Na4 O8 2 1_565 132.77(10) ?
O1 Na4 O8 . 1_565 74.41(10) ?
O7 Na4 O8 1_565 1_565 54.83(9) ?
F1 Na4 O8 1_565 1_565 65.70(9) ?
O8 Na4 O8 . 1_565 154.96(12) ?
O5 Na4 Na1 4_575 4_565 48.99(9) ?
F1 Na4 Na1 2 4_565 50.09(7) ?
O1 Na4 Na1 . 4_565 127.71(10) ?
O7 Na4 Na1 1_565 4_565 125.16(10) ?
F1 Na4 Na1 1_565 4_565 100.07(8) ?
O8 Na4 Na1 . 4_565 48.38(7) ?
O8 Na4 Na1 1_565 4_565 150.65(9) ?
O5 Na4 Mn2 4_575 2 42.32(7) ?
F1 Na4 Mn2 2 2 45.32(6) ?
O1 Na4 Mn2 . 2 102.34(9) ?
O7 Na4 Mn2 1_565 2 140.17(9) ?
F1 Na4 Mn2 1_565 2 42.38(6) ?
O8 Na4 Mn2 . 2 102.63(8) ?
O8 Na4 Mn2 1_565 2 102.09(7) ?
Na1 Na4 Mn2 4_565 2 57.97(5) ?
O5 Na4 Mn2 4_575 1_565 114.20(10) ?
F1 Na4 Mn2 2 1_565 96.39(8) ?
O1 Na4 Mn2 . 1_565 41.34(7) ?
O7 Na4 Mn2 1_565 1_565 89.96(8) ?
F1 Na4 Mn2 1_565 1_565 44.99(6) ?
O8 Na4 Mn2 . 1_565 145.23(9) ?
O8 Na4 Mn2 1_565 1_565 40.51(6) ?
Na1 Na4 Mn2 4_565 1_565 142.37(7) ?
Mn2 Na4 Mn2 2 1_565 86.96(5) ?
O5 Na4 P1 4_575 1_565 106.65(9) ?
F1 Na4 P1 2 1_565 160.57(9) ?
O1 Na4 P1 . 1_565 86.78(9) ?
O7 Na4 P1 1_565 1_565 26.81(7) ?
F1 Na4 P1 1_565 1_565 93.33(8) ?
O8 Na4 P1 . 1_565 128.11(9) ?
O8 Na4 P1 1_565 1_565 28.07(5) ?
Na1 Na4 P1 4_565 1_565 145.34(7) ?
Mn2 Na4 P1 2 1_565 124.76(6) ?
Mn2 Na4 P1 1_565 1_565 64.67(4) ?
O5 Na4 Mn2 4_575 . 105.87(9) ?
F1 Na4 Mn2 2 . 40.93(6) ?
O1 Na4 Mn2 . . 71.73(8) ?
O7 Na4 Mn2 1_565 . 132.27(9) ?
F1 Na4 Mn2 1_565 . 103.87(8) ?
O8 Na4 Mn2 . . 40.73(6) ?
O8 Na4 Mn2 1_565 . 146.13(8) ?
Na1 Na4 Mn2 4_565 . 59.84(5) ?
Mn2 Na4 Mn2 2 . 85.81(5) ?
Mn2 Na4 Mn2 1_565 . 108.57(5) ?
P1 Na4 Mn2 1_565 . 146.40(6) ?
Mn2 F1 Na1 2_545 4_565 99.56(10) ?
Mn2 F1 Mn2 2_545 . 169.43(11) no
Na1 F1 Mn2 4_565 . 90.57(10) ?
Mn2 F1 Na4 2_545 2_545 94.05(10) ?
Na1 F1 Na4 4_565 2_545 94.94(10) ?
Mn2 F1 Na4 . 2_545 88.03(9) ?
Mn2 F1 Na4 2_545 1_545 89.33(9) ?
Na1 F1 Na4 4_565 1_545 93.08(11) ?
Mn2 F1 Na4 . 1_545 87.11(9) ?
Na4 F1 Na4 2_545 1_545 170.65(10) ?
Mn2 F1 Na1 2_545 3_656 88.51(9) ?
Na1 F1 Na1 4_565 3_656 171.77(12) ?
Mn2 F1 Na1 . 3_656 81.47(8) ?
Na4 F1 Na1 2_545 3_656 82.81(9) ?
Na4 F1 Na1 1_545 3_656 88.58(9) ?
Mn1 F2 Na2 . 1_545 98.52(10) ?
Mn1 F2 Mn1 . 2_546 168.92(11) no
Na2 F2 Mn1 1_545 2_546 89.41(10) ?
Mn1 F2 Na3 . 2_546 98.76(10) ?
Na2 F2 Na3 1_545 2_546 94.78(10) ?
Mn1 F2 Na3 2_546 2_546 88.20(9) ?
Mn1 F2 Na3 . . 89.38(9) ?
Na2 F2 Na3 1_545 . 87.81(10) ?
Mn1 F2 Na3 2_546 . 83.18(8) ?
Na3 F2 Na3 2_546 . 170.98(10) ?
Mn1 F2 Na2 . 2_546 89.36(9) ?
Na2 F2 Na2 1_545 2_546 171.41(11) ?
Mn1 F2 Na2 2_546 2_546 82.33(9) ?
Na3 F2 Na2 2_546 2_546 87.37(10) ?
Na3 F2 Na2 . 2_546 88.84(9) ?
P2 O1 Mn2 . 1_565 138.6(2) no
P2 O1 Na4 . . 122.9(2) ?
Mn2 O1 Na4 1_565 . 91.93(10) ?
P2 O1 Na1 . 3_666 113.1(2) ?
Mn2 O1 Na1 1_565 3_666 85.48(10) ?
Na4 O1 Na1 . 3_666 90.55(11) ?
P1 O2 Mn1 . . 137.0(2) no
P1 O2 Na3 . . 125.0(2) ?
Mn1 O2 Na3 . . 91.72(10) ?
P1 O2 Na2 . . 117.1(2) ?
Mn1 O2 Na2 . . 83.54(10) ?
Na3 O2 Na2 . . 85.98(11) ?
P1 O2 Na2 . 1_545 86.67(14) ?
Mn1 O2 Na2 . 1_545 81.11(10) ?
Na3 O2 Na2 . 1_545 76.00(10) ?
Na2 O2 Na2 . 1_545 155.85(12) ?
P1 O3 Mn1 . 3_566 139.9(2) no
P1 O3 Na3 . 4_565 123.2(2) ?
Mn1 O3 Na3 3_566 4_565 88.34(10) ?
P1 O3 Na2 . 3_566 114.1(2) ?
Mn1 O3 Na2 3_566 3_566 86.58(10) ?
Na3 O3 Na2 4_565 3_566 91.04(11) ?
P2 O4 Mn2 . . 128.8(2) no
P2 O4 Na1 . . 110.33(15) ?
Mn2 O4 Na1 . . 107.44(13) ?
P2 O4 Na3 . . 107.6(2) ?
Mn2 O4 Na3 . . 103.14(12) ?
Na1 O4 Na3 . . 93.65(11) ?
P2 O5 Mn2 . 3_666 136.5(2) no
P2 O5 Na4 . 4_676 124.1(2) ?
Mn2 O5 Na4 3_666 4_676 91.07(10) ?
P2 O5 Na1 . 1_565 120.0(2) ?
Mn2 O5 Na1 3_666 1_565 85.04(10) ?
Na4 O5 Na1 4_676 1_565 83.85(10) ?
P2 O6 Mn1 . 2_556 142.7(2) no
P2 O6 Na2 . . 122.25(15) ?
Mn1 O6 Na2 2_556 . 90.65(10) ?
P2 O6 Na3 . 1_565 114.3(2) ?
Mn1 O6 Na3 2_556 1_565 84.02(10) ?
Na2 O6 Na3 . 1_565 83.59(11) ?
P2 O6 Na3 . . 87.94(14) ?
Mn1 O6 Na3 2_556 . 83.16(10) ?
Na2 O6 Na3 . . 76.22(10) ?
Na3 O6 Na3 1_565 . 155.88(12) ?
P1 O7 Mn1 . 3_556 129.4(2) no
P1 O7 Na4 . 1_545 109.1(2) ?
Mn1 O7 Na4 3_556 1_545 103.80(12) ?
P1 O7 Na2 . 1_545 107.45(15) ?
Mn1 O7 Na2 3_556 1_545 107.28(13) ?
Na4 O7 Na2 1_545 1_545 94.21(11) ?
P1 O8 Mn2 . . 139.8(2) no
P1 O8 Na1 . 4_565 122.82(15) ?
Mn2 O8 Na1 . 4_565 90.14(10) ?
P1 O8 Na4 . . 115.4(2) ?
Mn2 O8 Na4 . . 90.19(10) ?
Na1 O8 Na4 4_565 . 80.69(10) ?
P1 O8 Na4 . 1_545 87.37(14) ?
Mn2 O8 Na4 . 1_545 77.09(10) ?
Na1 O8 Na4 4_565 1_545 77.89(10) ?
Na4 O8 Na4 . 1_545 154.96(12) ?

loop_
_geom_bond_atom_site_label_1
_geom_bond_atom_site_label_2
_geom_bond_site_symmetry_2
_geom_bond_distance
_geom_bond_publ_flag
Mn1 O7 3_556 2.132(3) yes
Mn1 O3 3_566 2.139(3) yes
Mn1 F2 . 2.154(2) yes
Mn1 O6 2_546 2.154(3) yes
Mn1 O2 . 2.169(3) yes
Mn1 F2 2_556 2.305(2) yes
Mn1 Na2 . 3.122(2) ?
Mn1 Na3 2_556 3.144(2) ?
Mn1 Na3 . 3.229(2) ?
Mn1 Na2 2_546 3.233(2) ?
Mn1 Na2 1_545 3.369(2) ?
Mn1 Na3 2_546 3.409(2) ?
Mn2 O1 1_545 2.141(3) yes
Mn2 O4 . 2.144(3) yes
Mn2 O8 . 2.159(3) yes
Mn2 O5 3_666 2.171(3) yes
Mn2 F1 2 2.173(2) yes
Mn2 F1 . 2.294(2) yes
Mn2 Na1 3_656 3.102(2) ?
Mn2 Na4 2_545 3.224(2) ?
Mn2 Na1 4_565 3.237(2) ?
Mn2 Na4 1_545 3.240(2) ?
Mn2 Na4 . 3.309(2) ?
Mn2 Na1 3_666 3.387(2) ?
P1 O3 . 1.531(3) no
P1 O2 . 1.533(3) no
P1 O8 . 1.535(3) no
P1 O7 . 1.555(3) no
P1 Na2 1_545 3.231(2) ?
P1 Na4 1_545 3.259(2) ?
P1 Na2 3_566 3.337(2) ?
P1 Na3 . 3.444(2) ?
P1 Na4 . 3.449(2) ?
P1 Na3 4_565 3.452(2) ?
P2 O6 . 1.537(3) no
P2 O1 . 1.537(3) no
P2 O5 . 1.537(3) no
P2 O4 . 1.552(3) no
P2 Na3 . 3.243(2) ?
P2 Na1 . 3.265(2) ?
P2 Na1 3_666 3.336(2) ?
P2 Na4 . 3.447(2) ?
P2 Na4 4_676 3.449(2) ?
P2 Na1 1_565 3.449(2) ?
P2 Na3 1_565 3.454(2) ?
Na1 F1 4_666 2.262(3) yes
Na1 O4 . 2.383(3) yes
Na1 O8 4_666 2.407(3) yes
Na1 O5 1_545 2.412(3) yes
Na1 O1 3_666 2.420(3) yes
Na1 F1 3_656 2.457(3) yes
Na1 Mn2 3_656 3.102(2) ?
Na1 Na4 4_666 3.178(3) ?
Na1 Mn2 4_666 3.237(2) ?
Na1 P2 3_666 3.336(2) ?
Na1 Mn2 3_666 3.387(2) ?
Na2 F2 1_565 2.291(3) yes
Na2 O6 . 2.387(3) yes
Na2 O7 1_565 2.404(3) yes
Na2 O3 3_566 2.405(3) yes
Na2 F2 2_556 2.435(3) yes
Na2 O2 . 2.502(4) yes
Na2 O2 1_565 2.935(4) ?
Na2 P1 1_565 3.231(2) ?
Na2 Mn1 2_556 3.233(2) ?
Na2 Na3 1_565 3.275(3) ?
Na2 Na3 . 3.296(3) ?
Na3 O2 . 2.328(3) yes
Na3 F2 2_556 2.335(3) yes
Na3 O3 4_666 2.367(3) yes
Na3 O4 . 2.416(3) yes
Na3 F2 . 2.429(3) yes
Na3 O6 1_545 2.525(4) yes
Na3 O6 . 2.911(4) ?
Na3 Mn1 2_546 3.144(2) ?
Na3 Na2 1_545 3.275(3) ?
Na4 O5 4_575 2.343(3) yes
Na4 F1 2 2.346(3) yes
Na4 O1 . 2.360(3) yes
Na4 O7 1_565 2.400(3) yes
Na4 F1 1_565 2.407(3) yes
Na4 O8 . 2.500(4) yes
Na4 O8 1_565 2.946(4) ?
Na4 Na1 4_565 3.178(3) ?
Na4 Mn2 2 3.224(2) ?
Na4 Mn2 1_565 3.240(2) ?
Na4 P1 1_565 3.259(2) ?
F1 Mn2 2_545 2.173(2) ?
F1 Na1 4_565 2.262(3) ?
F1 Na4 2_545 2.346(3) ?
F1 Na4 1_545 2.407(3) ?
F1 Na1 3_656 2.457(3) ?
F2 Na2 1_545 2.291(3) ?
F2 Mn1 2_546 2.305(2) ?
F2 Na3 2_546 2.335(3) ?
F2 Na2 2_546 2.435(3) ?
O1 Mn2 1_565 2.141(3) ?
O1 Na1 3_666 2.420(3) ?
O2 Na2 1_545 2.935(4) ?
O3 Mn1 3_566 2.139(3) ?
O3 Na3 4_565 2.367(3) ?
O3 Na2 3_566 2.405(3) ?
O5 Mn2 3_666 2.171(3) ?
O5 Na4 4_676 2.343(3) ?
O5 Na1 1_565 2.412(3) ?
O6 Mn1 2_556 2.154(3) ?
O6 Na3 1_565 2.525(4) ?
O7 Mn1 3_556 2.132(3) ?
O7 Na4 1_545 2.400(3) ?
O7 Na2 1_545 2.404(3) ?
O8 Na1 4_565 2.407(3) ?
O8 Na4 1_545 2.946(4) ?
